data_2233939
loop_
_publ_author_name
'Li, Guoqing'
'Cai, Xu'
'Zheng, Zhibing'
'Zhou, Xinbo'
'Li, Song'

_publ_section_title
;
 Methylnaltrexone bromide methanol monosolvate
;
_journal_coeditor_code MW2034
_journal_issue 3
_journal_name_full 'Acta Crystallographica Section E'
_journal_page_first o827
_journal_paper_doi 10.1107/S1600536812005545
_journal_volume 68
_journal_year 2012
_chemical_formula_iupac 'C21 H26 N O4 +, Br -, C H4 O'
_chemical_formula_moiety 'C21 H26 N O4 +, Br -, C H4 O'
_chemical_formula_sum 'C22 H30 Br N O5'
_chemical_formula_weight 468.38
_chemical_name_common
;
Methylnaltrexone bromide methanol monosolvate
;
_chemical_name_systematic
;
(4<i>R</i>,4a<i>S</i>,7a<i>R</i>,12b<i>S</i>)-3-cyclopropylmethyl-
4a,9-hydroxy-7-oxo-2,3,4,4a,5,6,7,7a-octahydro-1<i>H</i>-4,12-
methanobenzofuro[3,2-<i>e</i>]isoquinolin-3-ium bromide methanol monosolvate
;
_space_group_IT_number 19
_symmetry_cell_setting orthorhombic
_symmetry_space_group_name_Hall 'P 2ac 2ab'
_symmetry_space_group_name_H-M 'P 21 21 21'
_atom_sites_solution_hydrogens geom
_atom_sites_solution_primary direct
_atom_sites_solution_secondary difmap
_audit_creation_method SHELXL-97
_cell_angle_alpha 90.00
_cell_angle_beta 90.00
_cell_angle_gamma 90.00
_cell_formula_units_Z 4
_cell_length_a 7.3335(11)
_cell_length_b 12.956(2)
_cell_length_c 21.506(3)
_cell_measurement_reflns_used 7107
_cell_measurement_temperature 113(2)
_cell_measurement_theta_max 27.9
_cell_measurement_theta_min 1.6
_cell_volume 2043.3(5)
_computing_cell_refinement 'CrystalClear (Rigaku/MSC, 2005)'
_computing_data_collection 'CrystalClear (Rigaku/MSC, 2005)'
_computing_data_reduction 'CrystalClear (Rigaku/MSC, 2005)'
_computing_molecular_graphics 'SHELXTL (Sheldrick, 2008)'
_computing_publication_material 'SHELXTL (Sheldrick, 2008)'
_computing_structure_refinement 'SHELXL97 (Sheldrick, 2008)'
_computing_structure_solution 'SHELXS97 (Sheldrick, 2008)'
_diffrn_ambient_temperature 113(2)
_diffrn_detector_area_resol_mean 14.63
_diffrn_measured_fraction_theta_full 1.000
_diffrn_measured_fraction_theta_max 1.000
_diffrn_measurement_device_type 'Rigaku Saturn CCD area-detector'
_diffrn_measurement_method '\w and \f scans'
_diffrn_radiation_monochromator graphite
_diffrn_radiation_source 'fine-focus sealed tube'
_diffrn_radiation_type MoK\a
_diffrn_radiation_wavelength 0.71073
_diffrn_reflns_av_R_equivalents 0.0416
_diffrn_reflns_av_sigmaI/netI 0.0616
_diffrn_reflns_limit_h_max 8
_diffrn_reflns_limit_h_min -9
_diffrn_reflns_limit_k_max 15
_diffrn_reflns_limit_k_min -16
_diffrn_reflns_limit_l_max 26
_diffrn_reflns_limit_l_min -23
_diffrn_reflns_number 15852
_diffrn_reflns_theta_full 26.37
_diffrn_reflns_theta_max 26.37
_diffrn_reflns_theta_min 1.83
_diffrn_standards_decay_% 0
_diffrn_standards_interval_count 0
_diffrn_standards_interval_time 0
_diffrn_standards_number 0
_exptl_absorpt_coefficient_mu 2.046
_exptl_absorpt_correction_T_max 0.7913
_exptl_absorpt_correction_T_min 0.6850
_exptl_absorpt_correction_type multi-scan
_exptl_absorpt_process_details '(CrystalClear; Rigaku/MSC, 2005)'
_exptl_crystal_colour Colorless
_exptl_crystal_density_diffrn 1.523
_exptl_crystal_density_method 'not measured'
_exptl_crystal_description Prism
_exptl_crystal_F_000 976
_exptl_crystal_size_max 0.20
_exptl_crystal_size_mid 0.18
_exptl_crystal_size_min 0.12
_refine_diff_density_max 0.409
_refine_diff_density_min -0.227
_refine_ls_abs_structure_details 'Flack (1983), <b>1768 Friedel pairs</b>'
_refine_ls_abs_structure_Flack 0.010(6)
_refine_ls_extinction_method none
_refine_ls_goodness_of_fit_ref 0.900
_refine_ls_hydrogen_treatment constr
_refine_ls_matrix_type full
_refine_ls_number_parameters 267
_refine_ls_number_reflns 4179
_refine_ls_number_restraints 0
_refine_ls_restrained_S_all 0.900
_refine_ls_R_factor_all 0.0309
_refine_ls_R_factor_gt 0.0237
_refine_ls_shift/su_max 0.001
_refine_ls_shift/su_mean 0.000
_refine_ls_structure_factor_coef Fsqd
_refine_ls_weighting_details 'calc w=1/[\s^2^(Fo^2^)+(0.0141P)^2^] where P=(Fo^2^+2Fc^2^)/3'
_refine_ls_weighting_scheme calc
_refine_ls_wR_factor_gt 0.0454
_refine_ls_wR_factor_ref 0.0466
_reflns_number_gt 3287
_reflns_number_total 4179
_reflns_threshold_expression I>2sigma(I)
_cod_data_source_file mw2034.cif
_cod_data_source_block I
_cod_original_cell_volume 2043.4(5)
_cod_database_code 2233939
_cod_database_fobs_code 2233939

loop_
_symmetry_equiv_pos_as_xyz
'x, y, z'
'-x+1/2, -y, z+1/2'
'-x, y+1/2, -z+1/2'
'x+1/2, -y+1/2, -z'

loop_
_atom_site_type_symbol
_atom_site_label
_atom_site_fract_x
_atom_site_fract_y
_atom_site_fract_z
_atom_site_U_iso_or_equiv
_atom_site_adp_type
_atom_site_calc_flag
_atom_site_refinement_flags
_atom_site_occupancy
_atom_site_symmetry_multiplicity
Br Br1 0.29599(3) 0.501662(19) 0.961583(10) 0.02197(6) Uani d . 1 1
O O1 1.2501(2) 0.34387(12) 0.65333(8) 0.0234(4) Uani d . 1 1
H H1 1.2547 0.3189 0.6173 0.035 Uiso calc R 1 1
O O2 1.1484(2) 0.42585(12) 0.77342(7) 0.0182(4) Uani d . 1 1
O O3 0.9456(2) 0.58534(12) 0.73226(8) 0.0238(4) Uani d . 1 1
O O4 0.6957(2) 0.43437(11) 0.91369(7) 0.0165(4) Uani d . 1 1
H H4 0.5895 0.4480 0.9258 0.025 Uiso calc R 1 1
N N1 0.6665(2) 0.21015(13) 0.88781(9) 0.0144(5) Uani d . 1 1
C C1 1.0882(3) 0.31810(16) 0.68032(11) 0.0164(6) Uani d . 1 1
C C2 0.9548(3) 0.25521(16) 0.65245(11) 0.0174(6) Uani d . 1 1
H H2 0.9779 0.2273 0.6124 0.021 Uiso calc R 1 1
C C3 0.7903(3) 0.23257(15) 0.68151(10) 0.0164(5) Uani d . 1 1
H H3 0.7021 0.1918 0.6605 0.020 Uiso calc R 1 1
C C4 0.7533(3) 0.26886(15) 0.74100(11) 0.0142(5) Uani d . 1 1
C C5 0.8893(3) 0.32771(16) 0.76833(11) 0.0135(5) Uani d . 1 1
C C6 1.0473(3) 0.35531(17) 0.73832(11) 0.0158(5) Uani d . 1 1
C C7 1.0143(3) 0.46915(16) 0.81590(11) 0.0170(6) Uani d . 1 1
H H7 1.0740 0.4969 0.8542 0.020 Uiso calc R 1 1
C C8 0.9052(3) 0.55228(17) 0.78292(11) 0.0180(6) Uani d . 1 1
C C9 0.7271(3) 0.58009(16) 0.81494(11) 0.0201(6) Uani d . 1 1
H H9A 0.6685 0.6394 0.7938 0.024 Uiso calc R 1 1
H H9B 0.7494 0.5988 0.8589 0.024 Uiso calc R 1 1
C C10 0.6045(3) 0.48386(16) 0.81087(11) 0.0171(6) Uani d . 1 1
H H10A 0.4805 0.5003 0.8261 0.021 Uiso calc R 1 1
H H10B 0.5951 0.4604 0.7672 0.021 Uiso calc R 1 1
C C11 0.6899(3) 0.39893(15) 0.85102(11) 0.0144(5) Uani d . 1 1
C C12 0.8869(3) 0.37669(16) 0.83171(11) 0.0143(5) Uani d . 1 1
C C13 0.9708(3) 0.30462(16) 0.88064(11) 0.0164(5) Uani d . 1 1
H H13A 1.1013 0.2933 0.8710 0.020 Uiso calc R 1 1
H H13B 0.9629 0.3374 0.9221 0.020 Uiso calc R 1 1
C C14 0.8727(3) 0.20165(16) 0.88195(11) 0.0163(5) Uani d . 1 1
H H14A 0.9196 0.1607 0.9174 0.020 Uiso calc R 1 1
H H14B 0.9019 0.1635 0.8433 0.020 Uiso calc R 1 1
C C15 0.5739(3) 0.25964(17) 0.77574(10) 0.0153(6) Uani d . 1 1
H H15A 0.5331 0.1868 0.7743 0.018 Uiso calc R 1 1
H H15B 0.4810 0.3018 0.7541 0.018 Uiso calc R 1 1
C C16 0.5843(3) 0.29442(16) 0.84432(11) 0.0144(5) Uani d . 1 1
H H16 0.4564 0.3071 0.8585 0.017 Uiso calc R 1 1
C C17 0.6162(3) 0.23066(16) 0.95469(11) 0.0188(6) Uani d . 1 1
H H17A 0.6519 0.1715 0.9803 0.028 Uiso calc R 1 1
H H17B 0.4842 0.2412 0.9579 0.028 Uiso calc R 1 1
H H17C 0.6798 0.2926 0.9693 0.028 Uiso calc R 1 1
C C18 0.5965(3) 0.10122(15) 0.87173(11) 0.0172(6) Uani d . 1 1
H H18A 0.6365 0.0839 0.8290 0.021 Uiso calc R 1 1
H H18B 0.6545 0.0512 0.9003 0.021 Uiso calc R 1 1
C C19 0.3938(3) 0.08794(16) 0.87549(11) 0.0181(6) Uani d . 1 1
H H19 0.3178 0.1369 0.8506 0.022 Uiso calc R 1 1
C C20 0.3307(3) -0.02288(15) 0.87791(11) 0.0210(6) Uani d . 1 1
H H20A 0.2193 -0.0414 0.8544 0.025 Uiso calc R 1 1
H H20B 0.4252 -0.0774 0.8794 0.025 Uiso calc R 1 1
C C21 0.3093(4) 0.04501(16) 0.93415(11) 0.0220(6) Uani d . 1 1
H H21A 0.3906 0.0321 0.9701 0.026 Uiso calc R 1 1
H H21B 0.1847 0.0682 0.9451 0.026 Uiso calc R 1 1
O O5 0.7189(2) 0.78677(11) 0.96273(8) 0.0307(4) Uani d . 1 1
H H5 0.7586 0.8364 0.9839 0.046 Uiso calc R 1 1
C C22 0.7505(3) 0.69215(17) 0.99537(12) 0.0289(7) Uani d . 1 1
H H22A 0.8228 0.6456 0.9693 0.043 Uiso calc R 1 1
H H22B 0.6334 0.6596 1.0052 0.043 Uiso calc R 1 1
H H22C 0.8168 0.7065 1.0340 0.043 Uiso calc R 1 1

loop_
_atom_site_aniso_label
_atom_site_aniso_U_11
_atom_site_aniso_U_22
_atom_site_aniso_U_33
_atom_site_aniso_U_12
_atom_site_aniso_U_13
_atom_site_aniso_U_23
Br1 0.02033(12) 0.02373(11) 0.02185(12) -0.00216(15) 0.00200(12) -0.00233(15)
O1 0.0236(12) 0.0294(9) 0.0171(10) -0.0052(8) 0.0075(8) -0.0035(8)
O2 0.0148(9) 0.0231(9) 0.0169(10) -0.0047(7) 0.0025(8) -0.0034(7)
O3 0.0346(11) 0.0213(9) 0.0155(11) -0.0085(8) -0.0031(9) 0.0025(8)
O4 0.0165(9) 0.0177(8) 0.0153(9) -0.0016(8) 0.0013(8) -0.0026(7)
N1 0.0169(12) 0.0148(10) 0.0114(11) -0.0002(8) 0.0007(9) 0.0000(8)
C1 0.0150(14) 0.0170(13) 0.0172(15) 0.0022(10) 0.0027(11) 0.0026(11)
C2 0.0275(15) 0.0153(12) 0.0093(14) 0.0040(11) 0.0002(12) 0.0001(10)
C3 0.0191(13) 0.0142(11) 0.0158(14) -0.0027(11) -0.0030(13) -0.0005(9)
C4 0.0161(15) 0.0121(11) 0.0144(13) 0.0006(9) -0.0013(10) 0.0029(9)
C5 0.0157(13) 0.0138(12) 0.0111(14) 0.0020(10) -0.0003(11) 0.0027(10)
C6 0.0154(14) 0.0162(12) 0.0157(14) -0.0021(10) -0.0036(12) -0.0016(10)
C7 0.0162(13) 0.0227(15) 0.0121(14) -0.0058(10) 0.0005(11) -0.0005(10)
C8 0.0202(15) 0.0163(13) 0.0176(16) -0.0120(11) -0.0052(12) -0.0024(11)
C9 0.0256(15) 0.0139(12) 0.0208(14) -0.0021(11) -0.0072(13) 0.0042(10)
C10 0.0141(12) 0.0189(15) 0.0183(13) -0.0018(11) -0.0052(11) 0.0007(11)
C11 0.0177(13) 0.0163(12) 0.0092(13) 0.0001(11) -0.0029(12) 0.0000(9)
C12 0.0132(13) 0.0175(13) 0.0121(14) -0.0032(11) -0.0008(11) 0.0013(10)
C13 0.0136(13) 0.0215(13) 0.0142(14) 0.0001(10) -0.0005(11) 0.0031(11)
C14 0.0154(13) 0.0201(13) 0.0133(14) 0.0018(11) -0.0021(11) 0.0024(11)
C15 0.0164(14) 0.0168(13) 0.0128(14) -0.0034(10) -0.0038(12) 0.0008(10)
C16 0.0099(13) 0.0170(12) 0.0162(14) 0.0023(10) -0.0004(11) 0.0027(10)
C17 0.0260(14) 0.0182(12) 0.0122(14) 0.0003(11) 0.0047(13) -0.0005(11)
C18 0.0239(15) 0.0102(12) 0.0174(15) -0.0020(10) 0.0025(12) -0.0007(10)
C19 0.0184(14) 0.0143(12) 0.0217(16) -0.0016(11) -0.0004(12) 0.0023(11)
C20 0.0199(14) 0.0162(15) 0.0269(15) -0.0058(10) -0.0042(11) 0.0027(10)
C21 0.0221(14) 0.0217(12) 0.0222(15) -0.0019(11) 0.0024(13) 0.0037(10)
O5 0.0504(12) 0.0223(9) 0.0193(10) -0.0031(9) 0.0040(11) -0.0007(8)
C22 0.0353(18) 0.0246(13) 0.0267(16) -0.0003(11) 0.0002(13) 0.0039(11)

loop_
_atom_type_symbol
_atom_type_description
_atom_type_scat_dispersion_real
_atom_type_scat_dispersion_imag
_atom_type_scat_source
C C 0.0033 0.0016 'International Tables Vol C Tables 4.2.6.8 and 6.1.1.4'
H H 0.0000 0.0000 'International Tables Vol C Tables 4.2.6.8 and 6.1.1.4'
N N 0.0061 0.0033 'International Tables Vol C Tables 4.2.6.8 and 6.1.1.4'
O O 0.0106 0.0060 'International Tables Vol C Tables 4.2.6.8 and 6.1.1.4'
Br Br -0.2901 2.4595 'International Tables Vol C Tables 4.2.6.8 and 6.1.1.4'

loop_
_geom_angle_atom_site_label_1
_geom_angle_atom_site_label_2
_geom_angle_atom_site_label_3
_geom_angle
C1 O1 H1 109.5
C6 O2 C7 103.46(16)
C11 O4 H4 109.5
C17 N1 C14 109.55(18)
C17 N1 C18 107.10(17)
C14 N1 C18 104.24(17)
C17 N1 C16 110.75(16)
C14 N1 C16 112.65(17)
C18 N1 C16 112.23(17)
O1 C1 C6 119.5(2)
O1 C1 C2 124.5(2)
C6 C1 C2 116.0(2)
C3 C2 C1 122.3(2)
C3 C2 H2 118.9
C1 C2 H2 118.9
C2 C3 C4 120.8(2)
C2 C3 H3 119.6
C4 C3 H3 119.6
C5 C4 C3 115.9(2)
C5 C4 C15 117.3(2)
C3 C4 C15 126.6(2)
C6 C5 C4 123.4(2)
C6 C5 C12 109.0(2)
C4 C5 C12 127.5(2)
C1 C6 C5 121.4(2)
C1 C6 O2 127.3(2)
C5 C6 O2 111.3(2)
O2 C7 C8 109.7(2)
O2 C7 C12 104.24(17)
C8 C7 C12 109.39(19)
O2 C7 H7 111.1
C8 C7 H7 111.1
C12 C7 H7 111.1
O3 C8 C7 123.0(2)
O3 C8 C9 122.4(2)
C7 C8 C9 114.2(2)
C8 C9 C10 106.51(18)
C8 C9 H9A 110.4
C10 C9 H9A 110.4
C8 C9 H9B 110.4
C10 C9 H9B 110.4
H9A C9 H9B 108.6
C11 C10 C9 108.12(18)
C11 C10 H10A 110.1
C9 C10 H10A 110.1
C11 C10 H10B 110.1
C9 C10 H10B 110.1
H10A C10 H10B 108.4
O4 C11 C12 106.82(18)
O4 C11 C10 108.29(17)
C12 C11 C10 111.59(19)
O4 C11 C16 112.36(19)
C12 C11 C16 106.19(17)
C10 C11 C16 111.52(18)
C5 C12 C11 109.64(19)
C5 C12 C13 111.10(18)
C11 C12 C13 107.86(19)
C5 C12 C7 96.89(19)
C11 C12 C7 118.74(19)
C13 C12 C7 112.16(19)
C14 C13 C12 110.95(19)
C14 C13 H13A 109.4
C12 C13 H13A 109.4
C14 C13 H13B 109.4
C12 C13 H13B 109.4
H13A C13 H13B 108.0
C13 C14 N1 114.19(19)
C13 C14 H14A 108.7
N1 C14 H14A 108.7
C13 C14 H14B 108.7
N1 C14 H14B 108.7
H14A C14 H14B 107.6
C4 C15 C16 113.86(18)
C4 C15 H15A 108.8
C16 C15 H15A 108.8
C4 C15 H15B 108.8
C16 C15 H15B 108.8
H15A C15 H15B 107.7
C15 C16 N1 112.82(17)
C15 C16 C11 111.37(18)
N1 C16 C11 111.05(17)
C15 C16 H16 107.1
N1 C16 H16 107.1
C11 C16 H16 107.1
N1 C17 H17A 109.5
N1 C17 H17B 109.5
H17A C17 H17B 109.5
N1 C17 H17C 109.5
H17A C17 H17C 109.5
H17B C17 H17C 109.5
C19 C18 N1 115.04(18)
C19 C18 H18A 108.5
N1 C18 H18A 108.5
C19 C18 H18B 108.5
N1 C18 H18B 108.5
H18A C18 H18B 107.5
C18 C19 C20 114.5(2)
C18 C19 C21 119.6(2)
C20 C19 C21 59.71(14)
C18 C19 H19 116.8
C20 C19 H19 116.8
C21 C19 H19 116.8
C21 C20 C19 60.22(14)
C21 C20 H20A 117.7
C19 C20 H20A 117.7
C21 C20 H20B 117.7
C19 C20 H20B 117.7
H20A C20 H20B 114.9
C20 C21 C19 60.07(14)
C20 C21 H21A 117.8
C19 C21 H21A 117.8
C20 C21 H21B 117.8
C19 C21 H21B 117.8
H21A C21 H21B 114.9
C22 O5 H5 109.5
O5 C22 H22A 109.5
O5 C22 H22B 109.5
H22A C22 H22B 109.5
O5 C22 H22C 109.5
H22A C22 H22C 109.5
H22B C22 H22C 109.5

loop_
_geom_bond_atom_site_label_1
_geom_bond_atom_site_label_2
_geom_bond_distance
O1 C1 1.363(3)
O1 H1 0.8400
O2 C6 1.398(3)
O2 C7 1.455(3)
O3 C8 1.208(3)
O4 C11 1.424(2)
O4 H4 0.8400
N1 C17 1.508(3)
N1 C14 1.521(3)
N1 C18 1.541(3)
N1 C16 1.559(3)
C1 C6 1.370(3)
C1 C2 1.407(3)
C2 C3 1.390(3)
C2 H2 0.9500
C3 C4 1.390(3)
C3 H3 0.9500
C4 C5 1.386(3)
C4 C15 1.517(3)
C5 C6 1.374(3)
C5 C12 1.503(3)
C7 C8 1.518(3)
C7 C12 1.557(3)
C7 H7 1.0000
C8 C9 1.520(3)
C9 C10 1.539(3)
C9 H9A 0.9900
C9 H9B 0.9900
C10 C11 1.533(3)
C10 H10A 0.9900
C10 H10B 0.9900
C11 C12 1.531(3)
C11 C16 1.567(3)
C12 C13 1.536(3)
C13 C14 1.516(3)
C13 H13A 0.9900
C13 H13B 0.9900
C14 H14A 0.9900
C14 H14B 0.9900
C15 C16 1.544(3)
C15 H15A 0.9900
C15 H15B 0.9900
C16 H16 1.0000
C17 H17A 0.9800
C17 H17B 0.9800
C17 H17C 0.9800
C18 C19 1.499(3)
C18 H18A 0.9900
C18 H18B 0.9900
C19 C20 1.509(3)
C19 C21 1.512(3)
C19 H19 1.0000
C20 C21 1.504(3)
C20 H20A 0.9900
C20 H20B 0.9900
C21 H21A 0.9900
C21 H21B 0.9900
O5 C22 1.432(2)
O5 H5 0.8400
C22 H22A 0.9800
C22 H22B 0.9800
C22 H22C 0.9800

loop_
_geom_hbond_atom_site_label_D
_geom_hbond_atom_site_label_H
_geom_hbond_atom_site_label_A
_geom_hbond_site_symmetry_A
_geom_hbond_distance_DH
_geom_hbond_distance_HA
_geom_hbond_distance_DA
_geom_hbond_angle_DHA
O1 H1 O5 3_746 0.84 1.78 2.613(2) 170.2
O4 H4 Br1 . 0.84 2.39 3.2272(16) 175.1
O5 H5 Br1 4_567 0.84 2.42 3.2376(16) 165.0

loop_
_geom_torsion_atom_site_label_1
_geom_torsion_atom_site_label_2
_geom_torsion_atom_site_label_3
_geom_torsion_atom_site_label_4
_geom_torsion
O1 C1 C2 C3 -178.9(2)
C6 C1 C2 C3 0.5(3)
C1 C2 C3 C4 -2.2(3)
C2 C3 C4 C5 0.0(3)
C2 C3 C4 C15 173.4(2)
C3 C4 C5 C6 4.0(3)
C15 C4 C5 C6 -170.0(2)
C3 C4 C5 C12 180.0(2)
C15 C4 C5 C12 5.9(3)
O1 C1 C6 C5 -177.2(2)
C2 C1 C6 C5 3.4(3)
O1 C1 C6 O2 5.4(4)
C2 C1 C6 O2 -174.0(2)
C4 C5 C6 C1 -5.9(4)
C12 C5 C6 C1 177.5(2)
C4 C5 C6 O2 171.89(19)
C12 C5 C6 O2 -4.7(3)
C7 O2 C6 C1 157.3(2)
C7 O2 C6 C5 -20.3(2)
C6 O2 C7 C8 -80.8(2)
C6 O2 C7 C12 36.2(2)
O2 C7 C8 O3 -9.7(3)
C12 C7 C8 O3 -123.5(2)
O2 C7 C8 C9 162.42(17)
C12 C7 C8 C9 48.7(3)
O3 C8 C9 C10 106.3(2)
C7 C8 C9 C10 -65.9(2)
C8 C9 C10 C11 67.1(2)
C9 C10 C11 O4 61.6(2)
C9 C10 C11 C12 -55.7(2)
C9 C10 C11 C16 -174.32(19)
C6 C5 C12 C11 149.25(19)
C4 C5 C12 C11 -27.2(3)
C6 C5 C12 C13 -91.6(2)
C4 C5 C12 C13 92.0(3)
C6 C5 C12 C7 25.4(2)
C4 C5 C12 C7 -151.1(2)
O4 C11 C12 C5 173.74(16)
C10 C11 C12 C5 -68.1(2)
C16 C11 C12 C5 53.6(2)
O4 C11 C12 C13 52.6(2)
C10 C11 C12 C13 170.80(17)
C16 C11 C12 C13 -67.5(2)
O4 C11 C12 C7 -76.3(3)
C10 C11 C12 C7 41.8(3)
C16 C11 C12 C7 163.6(2)
O2 C7 C12 C5 -36.9(2)
C8 C7 C12 C5 80.3(2)
O2 C7 C12 C11 -153.83(19)
C8 C7 C12 C11 -36.6(3)
O2 C7 C12 C13 79.2(2)
C8 C7 C12 C13 -163.55(19)
C5 C12 C13 C14 -56.7(3)
C11 C12 C13 C14 63.5(2)
C7 C12 C13 C14 -163.96(19)
C12 C13 C14 N1 -51.3(3)
C17 N1 C14 C13 -79.4(2)
C18 N1 C14 C13 166.29(19)
C16 N1 C14 C13 44.4(3)
C5 C4 C15 C16 -14.7(3)
C3 C4 C15 C16 172.0(2)
C4 C15 C16 N1 -80.4(2)
C4 C15 C16 C11 45.3(3)
C17 N1 C16 C15 -160.55(18)
C14 N1 C16 C15 76.4(2)
C18 N1 C16 C15 -40.9(2)
C17 N1 C16 C11 73.6(2)
C14 N1 C16 C11 -49.5(2)
C18 N1 C16 C11 -166.77(18)
O4 C11 C16 C15 177.95(18)
C12 C11 C16 C15 -65.6(2)
C10 C11 C16 C15 56.2(2)
O4 C11 C16 N1 -55.4(2)
C12 C11 C16 N1 61.0(2)
C10 C11 C16 N1 -177.20(18)
C17 N1 C18 C19 62.6(2)
C14 N1 C18 C19 178.7(2)
C16 N1 C18 C19 -59.1(3)
N1 C18 C19 C20 -163.38(19)
N1 C18 C19 C21 -95.6(2)
C18 C19 C20 C21 111.3(2)
C18 C19 C21 C20 -102.8(2)
